data_4085834
loop_
_publ_author_name
'Boucher-Jacobs, Camille'
'Nicholas, Kenneth M.'

_publ_section_title
;
 Oxo-Rhenium-Catalyzed Deoxydehydration of Polyols with Hydroaromatic
 Reductants
;
_journal_issue 10
_journal_name_full Organometallics
_journal_page_first 1985
_journal_paper_doi 10.1021/acs.organomet.5b00226
_journal_volume 34
_journal_year 2015
_chemical_formula_moiety 'C9 H12 N O3 Re'
_chemical_formula_sum 'C9 H12 N O3 Re'
_chemical_formula_weight 368.40
_space_group_crystal_system monoclinic
_space_group_IT_number 14
_space_group_name_Hall '-P 2ybc'
_space_group_name_H-M_alt 'P 1 21/c 1'
_symmetry_space_group_name_Hall '-P 2ybc'
_symmetry_space_group_name_H-M 'P 1 21/c 1'
_atom_sites_solution_hydrogens mixed
_audit_creation_method SHELXL-2014/7
_cell_angle_alpha 90
_cell_angle_beta 92.0789(19)
_cell_angle_gamma 90
_cell_formula_units_Z 4
_cell_length_a 5.6756(7)
_cell_length_b 17.576(2)
_cell_length_c 9.7832(12)
_cell_measurement_reflns_used 6810
_cell_measurement_temperature 100(2)
_cell_measurement_theta_max 28.32
_cell_measurement_theta_min 2.32
_cell_volume 975.3(2)
_computing_cell_refinement 'SAINT (Bruker, 2007)'
_computing_data_collection 'APEX2 (Bruker, 2007)'
_computing_data_reduction 'SAINT (Bruker, 2007)'
_computing_molecular_graphics 'XP (Bruker, 2002)'
_computing_publication_material 'SHELXL-2014/7 (Sheldrick, 2015b)'
_computing_structure_refinement 'SHELXL-2014/7 (Sheldrick, 2015b)'
_computing_structure_solution 'SHELXT (Sheldrick, 2015a)'
_diffrn_ambient_temperature 100(2)
_diffrn_measured_fraction_theta_full 1.000
_diffrn_measured_fraction_theta_max 0.999
_diffrn_measurement_device_type 'Bruker APEX CCD'
_diffrn_measurement_method '\f and \w scans'
_diffrn_radiation_type MoK\a
_diffrn_radiation_wavelength 0.71073
_diffrn_reflns_av_R_equivalents 0.0395
_diffrn_reflns_av_unetI/netI 0.0227
_diffrn_reflns_Laue_measured_fraction_full 1.000
_diffrn_reflns_Laue_measured_fraction_max 0.999
_diffrn_reflns_limit_h_max 7
_diffrn_reflns_limit_h_min -7
_diffrn_reflns_limit_k_max 23
_diffrn_reflns_limit_k_min -23
_diffrn_reflns_limit_l_max 13
_diffrn_reflns_limit_l_min -13
_diffrn_reflns_number 21419
_diffrn_reflns_point_group_measured_fraction_full 1.000
_diffrn_reflns_point_group_measured_fraction_max 0.999
_diffrn_reflns_theta_full 25.242
_diffrn_reflns_theta_max 28.333
_diffrn_reflns_theta_min 2.318
_exptl_absorpt_coefficient_mu 12.439
_exptl_absorpt_correction_T_max 0.575
_exptl_absorpt_correction_T_min 0.069
_exptl_absorpt_correction_type multi-scan
_exptl_absorpt_process_details 'SADABS (Bruker, 2002)'
_exptl_crystal_colour yellow
_exptl_crystal_density_diffrn 2.509
_exptl_crystal_description plate
_exptl_crystal_F_000 688
_exptl_crystal_size_max 0.460
_exptl_crystal_size_mid 0.240
_exptl_crystal_size_min 0.050
_refine_diff_density_max 0.840
_refine_diff_density_min -0.873
_refine_diff_density_rms 0.150
_refine_ls_extinction_coef 0.00166(16)
_refine_ls_extinction_expression Fc^*^=kFc[1+0.001xFc^2^\l^3^/sin(2\q)]^-1/4^
_refine_ls_extinction_method 'SHELXL-2014/7 (Sheldrick 2014'
_refine_ls_goodness_of_fit_ref 1.012
_refine_ls_hydrogen_treatment mixed
_refine_ls_matrix_type full
_refine_ls_number_parameters 131
_refine_ls_number_reflns 2432
_refine_ls_number_restraints 0
_refine_ls_restrained_S_all 1.012
_refine_ls_R_factor_all 0.0171
_refine_ls_R_factor_gt 0.0162
_refine_ls_shift/su_max 0.003
_refine_ls_shift/su_mean 0.000
_refine_ls_structure_factor_coef Fsqd
_refine_ls_weighting_details 'w=1/[\s^2^(Fo^2^)+(0.0280P)^2^+1.4600P] where P=(Fo^2^+2Fc^2^)/3'
_refine_ls_weighting_scheme calc
_refine_ls_wR_factor_gt 0.0471
_refine_ls_wR_factor_ref 0.0476
_reflns_Friedel_coverage 0.000
_reflns_number_gt 2340
_reflns_number_total 2432
_reflns_threshold_expression 'I > 2\s(I)'
_cod_data_source_file om5b00226_si_002.cif
_cod_data_source_block 15046
_cod_depositor_comments
;Adding full bibliography for 4085834.cif.

The following automatic conversions were performed:

data name '_iucr_refine_instruction_details' was replaced with
'_iucr_refine_instructions_details' as specified in the replacement
file 'data/replacement-values/replacement_tags.lst'.

Automatic conversion script
Id: cif_correct_tags 9268 2022-04-12 08:56:07Z antanas 
;
_cod_database_code 4085834
_shelx_space_group_comment
; 
The symmetry employed for this shelxl refinement is uniquely defined 
by the following loop, which should always be used as a source of 
symmetry information in preference to the above space-group names. 
They are only intended as comments. 
;
_shelx_estimated_absorpt_t_min 0.069
_shelx_estimated_absorpt_t_max 0.575

loop_
_space_group_symop_operation_xyz
'x, y, z'
'-x, y+1/2, -z+1/2'
'-x, -y, -z'
'x, -y-1/2, z-1/2'

loop_
_atom_site_label
_atom_site_type_symbol
_atom_site_fract_x
_atom_site_fract_y
_atom_site_fract_z
_atom_site_U_iso_or_equiv
_atom_site_adp_type
_atom_site_occupancy
_atom_site_site_symmetry_order
_atom_site_calc_flag
_atom_site_refinement_flags_posn
_atom_site_refinement_flags_adp
Re1 Re 0.11235(2) 0.51763(2) 0.76303(2) 0.01083(6) Uani 1 1 d . .
O1 O 0.2237(4) 0.59071(13) 0.8626(2) 0.0197(4) Uani 1 1 d . .
O2 O -0.1867(4) 0.51963(11) 0.7848(2) 0.0161(4) Uani 1 1 d . .
O3 O 0.2087(4) 0.53349(12) 0.6004(2) 0.0151(4) Uani 1 1 d . .
N1 N -0.0075(4) 0.39938(13) 0.6607(2) 0.0098(4) Uani 1 1 d . .
H1N H -0.095(6) 0.418(2) 0.597(4) 0.012 Uiso 1 1 d . U
C1 C 0.3060(5) 0.43885(17) 0.8834(3) 0.0144(5) Uani 1 1 d . .
H1A H 0.4712 0.4550 0.8915 0.022 Uiso 1 1 d R U
H1B H 0.2966 0.3886 0.8403 0.022 Uiso 1 1 d R U
H1C H 0.2405 0.4362 0.9746 0.022 Uiso 1 1 d R U
C2 C -0.1485(5) 0.34919(17) 0.7538(3) 0.0131(5) Uani 1 1 d . .
H2A H -0.3125 0.3439 0.7171 0.016 Uiso 1 1 calc R U
H2B H -0.1525 0.3718 0.8464 0.016 Uiso 1 1 calc R U
C3 C -0.0265(5) 0.27107(16) 0.7602(3) 0.0140(5) Uani 1 1 d . .
H3A H 0.0419 0.2609 0.8529 0.017 Uiso 1 1 calc R U
H3B H -0.1386 0.2299 0.7348 0.017 Uiso 1 1 calc R U
C4 C 0.1641(5) 0.27757(16) 0.6574(3) 0.0113(5) Uani 1 1 d . .
C5 C 0.3241(5) 0.22350(16) 0.6156(3) 0.0134(5) Uani 1 1 d . .
H5 H 0.3249 0.1738 0.6539 0.016 Uiso 1 1 calc R U
C6 C 0.4843(5) 0.24315(16) 0.5163(3) 0.0144(5) Uani 1 1 d . .
H6 H 0.5953 0.2067 0.4872 0.017 Uiso 1 1 calc R U
C7 C 0.4823(5) 0.31587(17) 0.4598(3) 0.0141(5) Uani 1 1 d . .
H7 H 0.5908 0.3282 0.3915 0.017 Uiso 1 1 calc R U
C8 C 0.3232(5) 0.37104(17) 0.5020(3) 0.0127(5) Uani 1 1 d . .
H8 H 0.3221 0.4208 0.4641 0.015 Uiso 1 1 calc R U
C9 C 0.1668(4) 0.35040(15) 0.6015(3) 0.0103(5) Uani 1 1 d . .

loop_
_atom_site_aniso_label
_atom_site_aniso_U_11
_atom_site_aniso_U_22
_atom_site_aniso_U_33
_atom_site_aniso_U_23
_atom_site_aniso_U_13
_atom_site_aniso_U_12
Re1 0.01346(8) 0.00771(8) 0.01140(8) -0.00003(3) 0.00130(5) 0.00014(3)
O1 0.0264(11) 0.0097(10) 0.0228(10) -0.0017(8) -0.0012(8) -0.0010(9)
O2 0.0171(11) 0.0127(11) 0.0187(11) -0.0002(7) 0.0040(8) 0.0029(7)
O3 0.0181(10) 0.0124(9) 0.0148(10) 0.0023(8) 0.0026(7) -0.0025(8)
N1 0.0118(10) 0.0083(11) 0.0094(10) 0.0009(8) 0.0017(8) 0.0015(8)
C1 0.0158(12) 0.0148(14) 0.0123(12) -0.0010(10) -0.0018(10) 0.0012(10)
C2 0.0142(12) 0.0115(14) 0.0137(12) -0.0012(10) 0.0036(9) -0.0013(10)
C3 0.0144(12) 0.0138(14) 0.0139(12) 0.0025(10) 0.0024(10) 0.0002(10)
C4 0.0125(11) 0.0113(13) 0.0101(11) 0.0007(10) -0.0006(9) -0.0019(10)
C5 0.0177(12) 0.0085(13) 0.0136(12) -0.0012(10) -0.0027(10) 0.0001(10)
C6 0.0149(12) 0.0127(13) 0.0156(12) -0.0044(11) -0.0003(10) 0.0030(11)
C7 0.0148(12) 0.0156(14) 0.0122(12) -0.0024(10) 0.0027(9) -0.0010(10)
C8 0.0144(12) 0.0118(13) 0.0120(12) 0.0006(10) 0.0006(9) -0.0007(10)
C9 0.0111(11) 0.0094(12) 0.0103(11) -0.0018(9) -0.0002(9) 0.0002(9)

loop_
_atom_type_symbol
_atom_type_description
_atom_type_scat_dispersion_real
_atom_type_scat_dispersion_imag
_atom_type_scat_source
C C 0.0033 0.0016 'International Tables Vol C Tables 4.2.6.8 and 6.1.1.4'
H H 0.0000 0.0000 'International Tables Vol C Tables 4.2.6.8 and 6.1.1.4'
N N 0.0061 0.0033 'International Tables Vol C Tables 4.2.6.8 and 6.1.1.4'
O O 0.0106 0.0060 'International Tables Vol C Tables 4.2.6.8 and 6.1.1.4'
Re Re -1.0185 7.2310 'International Tables Vol C Tables 4.2.6.8 and 6.1.1.4'

loop_
_geom_angle_atom_site_label_1
_geom_angle_atom_site_label_2
_geom_angle_atom_site_label_3
_geom_angle
O2 Re1 O1 105.01(10)
O2 Re1 O3 117.32(10)
O1 Re1 O3 106.26(10)
O2 Re1 C1 116.28(10)
O1 Re1 C1 90.03(11)
O3 Re1 C1 116.53(11)
O2 Re1 N1 78.62(9)
O1 Re1 N1 168.12(9)
O3 Re1 N1 81.34(9)
C1 Re1 N1 78.30(9)
C9 N1 C2 106.1(2)
C9 N1 Re1 119.71(16)
C2 N1 Re1 113.68(16)
C9 N1 H1N 109(2)
C2 N1 H1N 111(2)
Re1 N1 H1N 97(2)
Re1 C1 H1A 109.5
Re1 C1 H1B 109.5
H1A C1 H1B 109.5
Re1 C1 H1C 109.5
H1A C1 H1C 109.5
H1B C1 H1C 109.5
N1 C2 C3 107.2(2)
N1 C2 H2A 110.3
C3 C2 H2A 110.3
N1 C2 H2B 110.3
C3 C2 H2B 110.3
H2A C2 H2B 108.5
C4 C3 C2 103.8(2)
C4 C3 H3A 111.0
C2 C3 H3A 111.0
C4 C3 H3B 111.0
C2 C3 H3B 111.0
H3A C3 H3B 109.0
C5 C4 C9 119.9(2)
C5 C4 C3 129.7(3)
C9 C4 C3 110.5(2)
C4 C5 C6 119.0(3)
C4 C5 H5 120.5
C6 C5 H5 120.5
C7 C6 C5 120.4(3)
C7 C6 H6 119.8
C5 C6 H6 119.8
C6 C7 C8 121.1(3)
C6 C7 H7 119.5
C8 C7 H7 119.5
C9 C8 C7 117.5(3)
C9 C8 H8 121.2
C7 C8 H8 121.2
C8 C9 C4 122.1(2)
C8 C9 N1 126.0(2)
C4 C9 N1 111.8(2)

loop_
_geom_bond_atom_site_label_1
_geom_bond_atom_site_label_2
_geom_bond_distance
Re1 O2 1.719(2)
Re1 O1 1.719(2)
Re1 O3 1.724(2)
Re1 C1 2.102(3)
Re1 N1 2.395(2)
N1 C9 1.448(3)
N1 C2 1.517(4)
N1 H1N 0.85(4)
C1 H1A 0.9800
C1 H1B 0.9800
C1 H1C 0.9800
C2 C3 1.538(4)
C2 H2A 0.9900
C2 H2B 0.9900
C3 C4 1.508(4)
C3 H3A 0.9900
C3 H3B 0.9900
C4 C5 1.386(4)
C4 C9 1.392(4)
C5 C6 1.398(4)
C5 H5 0.9500
C6 C7 1.392(4)
C6 H6 0.9500
C7 C8 1.398(4)
C7 H7 0.9500
C8 C9 1.389(4)
C8 H8 0.9500

loop_
_geom_hbond_atom_site_label_D
_geom_hbond_atom_site_label_H
_geom_hbond_atom_site_label_A
_geom_hbond_distance_DH
_geom_hbond_distance_HA
_geom_hbond_distance_DA
_geom_hbond_angle_DHA
_geom_hbond_site_symmetry_A
N1 H1N O3 0.85(4) 2.18(4) 3.002(3) 161(3) 3_566
C8 H8 O3 0.95 2.49 3.090(4) 121.5 .

loop_
_geom_torsion_atom_site_label_1
_geom_torsion_atom_site_label_2
_geom_torsion_atom_site_label_3
_geom_torsion_atom_site_label_4
_geom_torsion
C9 N1 C2 C3 7.3(3)
Re1 N1 C2 C3 -126.33(18)
N1 C2 C3 C4 -6.1(3)
C2 C3 C4 C5 -177.2(3)
C2 C3 C4 C9 2.8(3)
C9 C4 C5 C6 -0.7(4)
C3 C4 C5 C6 179.3(3)
C4 C5 C6 C7 -0.3(4)
C5 C6 C7 C8 0.9(4)
C6 C7 C8 C9 -0.4(4)
C7 C8 C9 C4 -0.6(4)
C7 C8 C9 N1 178.6(2)
C5 C4 C9 C8 1.2(4)
C3 C4 C9 C8 -178.8(2)
C5 C4 C9 N1 -178.1(2)
C3 C4 C9 N1 1.9(3)
C2 N1 C9 C8 174.9(2)
Re1 N1 C9 C8 -54.8(3)
C2 N1 C9 C4 -5.8(3)
Re1 N1 C9 C4 124.5(2)
